data_1502204
loop_
_publ_author_name
'Churches, Quentin I.'
'White, Jonathan M.'
'Hutton, Craig A.'

_publ_section_title
;
 Synthesis of \b,\g-dihydroxyhomotyrosines by a tandem Petasis-asymmetric
 dihydroxylation approach.
;
_journal_issue 11
_journal_name_full 'Organic letters'
_journal_page_first 2900
_journal_page_last 2903
_journal_paper_doi 10.1021/ol200917s
_journal_volume 13
_journal_year 2011
_chemical_absolute_configuration rmad
_chemical_formula_sum 'C15 H21 N O4 S'
_chemical_formula_weight 311.39
_chemical_name_systematic
;
 ?
;
_space_group_IT_number 19
_symmetry_cell_setting orthorhombic
_symmetry_space_group_name_Hall 'P 2ac 2ab'
_symmetry_space_group_name_H-M 'P 21 21 21'
_atom_sites_solution_hydrogens geom
_atom_sites_solution_primary direct
_atom_sites_solution_secondary difmap
_audit_creation_method SHELXL-97
_cell_angle_alpha 90.00
_cell_angle_beta 90.00
_cell_angle_gamma 90.00
_cell_formula_units_Z 4
_cell_length_a 5.8864(2)
_cell_length_b 13.4539(4)
_cell_length_c 20.4973(6)
_cell_measurement_reflns_used 3378
_cell_measurement_temperature 130(2)
_cell_measurement_theta_max 73.1017
_cell_measurement_theta_min 3.2814
_cell_volume 1623.28(9)
_computing_cell_refinement
;
CrysAlis RED, Oxford Diffraction Ltd.,
Version 1.171.32.15 (release 10-01-2008 CrysAlis171 .NET)
(compiled Jan 10 2008,16:37:18)
;
_computing_data_collection
;
CrysAlis CCD, Oxford Diffraction Ltd.,
Version 1.171.32.15 (release 10-01-2008 CrysAlis171 .NET)
(compiled Jan 10 2008,16:37:18)
;
_computing_data_reduction
;
CrysAlis RED, Oxford Diffraction Ltd.,
Version 1.171.32.15 (release 10-01-2008 CrysAlis171 .NET)
(compiled Jan 10 2008,16:37:18)
;
_computing_structure_refinement 'SHELXL-97 (Sheldrick, 1997)'
_diffrn_ambient_temperature 130(2)
_diffrn_measured_fraction_theta_full 0.846
_diffrn_measured_fraction_theta_max 0.846
_diffrn_radiation_monochromator graphite
_diffrn_radiation_source 'Enhance (Cu) X-ray Source'
_diffrn_radiation_type 'Cu K\a'
_diffrn_radiation_wavelength 1.5418
_diffrn_reflns_av_R_equivalents 0.0182
_diffrn_reflns_av_sigmaI/netI 0.0157
_diffrn_reflns_limit_h_max 6
_diffrn_reflns_limit_h_min -6
_diffrn_reflns_limit_k_max 10
_diffrn_reflns_limit_k_min -16
_diffrn_reflns_limit_l_max 23
_diffrn_reflns_limit_l_min -24
_diffrn_reflns_number 3306
_diffrn_reflns_theta_full 69.96
_diffrn_reflns_theta_max 69.96
_diffrn_reflns_theta_min 3.93
_exptl_absorpt_coefficient_mu 1.903
_exptl_absorpt_correction_T_max 0.534
_exptl_absorpt_correction_T_min 0.374
_exptl_absorpt_correction_type gaussian
_exptl_absorpt_process_details
;
CrysAlis RED, Oxford Diffraction Ltd.,
Version 1.171.32.15 (release 10-01-2008 CrysAlis171 .NET)
(compiled Jan 10 2008,16:37:18)
Numerical absorption correction based on gaussian integration over
            a multifaceted crystal model
;
_exptl_crystal_colour colourless
_exptl_crystal_density_diffrn 1.274
_exptl_crystal_density_method 'not measured'
_exptl_crystal_description block
_exptl_crystal_F_000 664
_exptl_crystal_size_max 0.6639
_exptl_crystal_size_mid 0.5729
_exptl_crystal_size_min 0.4215
_refine_diff_density_max 0.268
_refine_diff_density_min -0.208
_refine_diff_density_rms 0.047
_refine_ls_abs_structure_details 'Flack H D (1983), Acta Cryst. A39, 876-881'
_refine_ls_abs_structure_Flack 0.08(2)
_refine_ls_extinction_method none
_refine_ls_goodness_of_fit_ref 1.077
_refine_ls_hydrogen_treatment mixed
_refine_ls_matrix_type full
_refine_ls_number_parameters 194
_refine_ls_number_reflns 2139
_refine_ls_number_restraints 0
_refine_ls_restrained_S_all 1.077
_refine_ls_R_factor_all 0.0356
_refine_ls_R_factor_gt 0.0350
_refine_ls_shift/su_max 0.001
_refine_ls_shift/su_mean 0.000
_refine_ls_structure_factor_coef Fsqd
_refine_ls_weighting_details 'calc w=1/[\s^2^(Fo^2^)+(0.0658P)^2^+0.4899P] where P=(Fo^2^+2Fc^2^)/3'
_refine_ls_weighting_scheme calc
_refine_ls_wR_factor_gt 0.0949
_refine_ls_wR_factor_ref 0.0954
_reflns_number_gt 2104
_reflns_number_total 2139
_reflns_threshold_expression >2sigma(I)
_cod_data_source_file ol200917s_si_002.cif
_cod_data_source_block jmwqc4
_cod_original_sg_symbol_H-M P212121
_cod_database_code 1502204

loop_
_symmetry_equiv_pos_as_xyz
'x, y, z'
'-x+1/2, -y, z+1/2'
'x+1/2, -y+1/2, -z'
'-x, y+1/2, -z+1/2'

loop_
_atom_site_label
_atom_site_type_symbol
_atom_site_fract_x
_atom_site_fract_y
_atom_site_fract_z
_atom_site_U_iso_or_equiv
_atom_site_adp_type
_atom_site_occupancy
_atom_site_symmetry_multiplicity
_atom_site_calc_flag
_atom_site_refinement_flags
C1 C 0.3930(4) 1.22081(15) 1.03276(11) 0.0189(5) Uani 1 1 d .
C2 C 0.3548(5) 1.10801(15) 1.03655(10) 0.0199(5) Uani 1 1 d .
H2 H 0.2129 1.0956 1.0602 0.024 Uiso 1 1 calc R
C3 C 0.5439(4) 1.05513(15) 1.07099(11) 0.0220(5) Uani 1 1 d .
H3 H 0.6861 1.0542 1.0513 0.026 Uiso 1 1 calc R
C4 C 0.5203(5) 1.00951(16) 1.12805(11) 0.0223(5) Uani 1 1 d .
H4 H 0.3809 1.0170 1.1489 0.027 Uiso 1 1 calc R
C5 C 0.6896(4) 0.94883(15) 1.16162(11) 0.0205(5) Uani 1 1 d .
C6 C 0.8971(5) 0.92265(15) 1.13389(10) 0.0234(5) Uani 1 1 d .
H6 H 0.9343 0.9473 1.0929 0.028 Uiso 1 1 calc R
C7 C 1.0495(5) 0.86113(16) 1.16552(12) 0.0255(6) Uani 1 1 d .
H7 H 1.1870 0.8448 1.1459 0.031 Uiso 1 1 calc R
C8 C 0.9955(5) 0.82344(16) 1.22736(11) 0.0244(6) Uani 1 1 d .
C9 C 0.7930(5) 0.84812(18) 1.25613(11) 0.0290(6) Uani 1 1 d .
H9 H 0.7562 0.8231 1.2971 0.035 Uiso 1 1 calc R
C10 C 0.6426(5) 0.91086(17) 1.22364(11) 0.0254(6) Uani 1 1 d .
H10 H 0.5066 0.9280 1.2438 0.030 Uiso 1 1 calc R
C11 C 1.1068(7) 0.7191(2) 1.31554(13) 0.0438(8) Uani 1 1 d .
H11A H 1.2310 0.6776 1.3290 0.066 Uiso 1 1 calc R
H11B H 0.9710 0.6799 1.3124 0.066 Uiso 1 1 calc R
H11C H 1.0849 0.7711 1.3470 0.066 Uiso 1 1 calc R
C12 C 0.2537(5) 0.90222(17) 0.90240(12) 0.0262(6) Uani 1 1 d .
C13 C 0.3892(6) 0.9476(2) 0.84750(13) 0.0440(7) Uani 1 1 d .
H13A H 0.2888 0.9827 0.8187 0.066 Uiso 1 1 calc R
H13B H 0.4657 0.8960 0.8238 0.066 Uiso 1 1 calc R
H13C H 0.4992 0.9929 0.8651 0.066 Uiso 1 1 calc R
C14 C 0.0582(6) 0.83790(19) 0.87714(16) 0.0406(7) Uani 1 1 d .
H14A H -0.0322 0.8758 0.8471 0.061 Uiso 1 1 calc R
H14B H -0.0345 0.8170 0.9131 0.061 Uiso 1 1 calc R
H14C H 0.1186 0.7806 0.8553 0.061 Uiso 1 1 calc R
C15 C 0.3996(7) 0.8446(2) 0.95024(15) 0.0490(9) Uani 1 1 d .
H15A H 0.5215 0.8861 0.9653 0.074 Uiso 1 1 calc R
H15B H 0.4612 0.7870 0.9290 0.074 Uiso 1 1 calc R
H15C H 0.3086 0.8243 0.9867 0.074 Uiso 1 1 calc R
N1 N 0.3316(4) 1.06905(13) 0.97029(9) 0.0244(5) Uani 1 1 d .
H1 H 0.4321 1.0830 0.9412 0.029 Uiso 1 1 calc R
O1 O 0.3970(4) 1.25905(12) 1.09193(8) 0.0272(4) Uani 1 1 d .
O2 O 0.4166(3) 1.26535(11) 0.98249(7) 0.0229(4) Uani 1 1 d .
O3 O -0.0370(4) 1.05182(14) 0.90415(11) 0.0502(7) Uani 1 1 d .
O4 O 1.1567(4) 0.76176(12) 1.25344(9) 0.0339(5) Uani 1 1 d .
S S 0.11458(11) 0.99892(4) 0.95159(2) 0.02416(17) Uani 1 1 d .
H H 0.417(6) 1.316(2) 1.0866(15) 0.040(9) Uiso 1 1 d .

loop_
_atom_site_aniso_label
_atom_site_aniso_U_11
_atom_site_aniso_U_22
_atom_site_aniso_U_33
_atom_site_aniso_U_23
_atom_site_aniso_U_13
_atom_site_aniso_U_12
C1 0.0083(13) 0.0231(10) 0.0253(11) -0.0004(9) -0.0004(9) -0.0001(9)
C2 0.0195(15) 0.0223(9) 0.0180(9) -0.0016(8) -0.0049(9) -0.0017(8)
C3 0.0177(16) 0.0233(10) 0.0249(11) 0.0000(9) -0.0022(9) -0.0013(9)
C4 0.0207(15) 0.0211(9) 0.0251(10) -0.0010(9) 0.0012(9) -0.0021(9)
C5 0.0201(15) 0.0188(9) 0.0224(10) -0.0005(9) -0.0035(9) -0.0026(9)
C6 0.0239(16) 0.0246(9) 0.0216(10) 0.0044(9) 0.0034(10) -0.0025(10)
C7 0.0214(16) 0.0245(10) 0.0306(11) -0.0023(9) 0.0018(10) -0.0002(9)
C8 0.0248(16) 0.0224(10) 0.0259(11) -0.0001(9) -0.0066(11) -0.0008(10)
C9 0.0379(19) 0.0321(11) 0.0170(10) 0.0056(10) -0.0010(10) 0.0019(11)
C10 0.0217(17) 0.0328(11) 0.0216(10) -0.0016(9) 0.0059(11) 0.0027(10)
C11 0.051(2) 0.0487(15) 0.0318(13) 0.0139(12) -0.0085(14) 0.0183(16)
C12 0.0226(17) 0.0249(10) 0.0312(12) -0.0110(10) 0.0017(12) 0.0071(10)
C13 0.041(2) 0.0586(16) 0.0322(12) -0.0129(13) 0.0070(14) -0.0104(16)
C14 0.033(2) 0.0312(12) 0.0570(17) -0.0206(12) -0.0015(14) -0.0018(11)
C15 0.056(2) 0.0330(13) 0.0580(18) -0.0108(13) -0.0129(19) 0.0211(14)
N1 0.0256(14) 0.0273(9) 0.0202(9) -0.0015(8) 0.0000(8) -0.0069(8)
O1 0.0344(12) 0.0223(8) 0.0248(8) -0.0050(7) -0.0002(8) -0.0053(8)
O2 0.0179(10) 0.0248(7) 0.0260(8) 0.0030(6) -0.0021(7) -0.0022(7)
O3 0.0534(17) 0.0311(9) 0.0660(14) -0.0237(9) -0.0369(12) 0.0154(10)
O4 0.0327(13) 0.0349(8) 0.0343(9) 0.0073(8) -0.0069(9) 0.0078(8)
S 0.0202(4) 0.0219(3) 0.0304(3) -0.0089(2) -0.0024(2) 0.0006(2)

loop_
_atom_type_symbol
_atom_type_description
_atom_type_scat_dispersion_real
_atom_type_scat_dispersion_imag
_atom_type_scat_source
C C 0.0181 0.0091 'International Tables Vol C Tables 4.2.6.8 and 6.1.1.4'
H H 0.0000 0.0000 'International Tables Vol C Tables 4.2.6.8 and 6.1.1.4'
N N 0.0311 0.0180 'International Tables Vol C Tables 4.2.6.8 and 6.1.1.4'
O O 0.0492 0.0322 'International Tables Vol C Tables 4.2.6.8 and 6.1.1.4'
S S 0.3331 0.5567 'International Tables Vol C Tables 4.2.6.8 and 6.1.1.4'

loop_
_geom_angle_atom_site_label_1
_geom_angle_atom_site_label_2
_geom_angle_atom_site_label_3
_geom_angle
O2 C1 O1 126.39(19)
O2 C1 C2 123.6(2)
O1 C1 C2 109.99(18)
N1 C2 C3 109.7(2)
N1 C2 C1 108.71(17)
C3 C2 C1 112.6(2)
C4 C3 C2 123.8(2)
C3 C4 C5 127.0(2)
C6 C5 C10 116.9(2)
C6 C5 C4 123.2(2)
C10 C5 C4 119.8(2)
C7 C6 C5 122.0(2)
C6 C7 C8 119.6(3)
O4 C8 C9 125.5(2)
O4 C8 C7 114.5(3)
C9 C8 C7 119.9(2)
C8 C9 C10 119.6(2)
C9 C10 C5 122.0(2)
C13 C12 C15 112.9(3)
C13 C12 C14 112.0(2)
C15 C12 C14 110.8(2)
C13 C12 S 111.00(18)
C15 C12 S 105.03(17)
C14 C12 S 104.51(18)
C2 N1 S 119.86(18)
C8 O4 C11 116.7(2)
O3 S N1 110.08(12)
O3 S C12 104.20(12)
N1 S C12 100.89(12)

loop_
_geom_bond_atom_site_label_1
_geom_bond_atom_site_label_2
_geom_bond_distance
C1 O2 1.200(3)
C1 O1 1.318(3)
C1 C2 1.536(3)
C2 N1 1.462(3)
C2 C3 1.498(3)
C3 C4 1.328(3)
C4 C5 1.461(3)
C5 C6 1.393(4)
C5 C10 1.398(3)
C6 C7 1.382(4)
C7 C8 1.402(3)
C8 O4 1.369(3)
C8 C9 1.371(4)
C9 C10 1.393(4)
C11 O4 1.427(3)
C12 C13 1.508(4)
C12 C15 1.517(4)
C12 C14 1.530(4)
C12 S 1.838(2)
N1 S 1.634(2)
O3 S 1.499(2)
